data_4020574
loop_
_publ_author_name
'Romain No\"el'
'Corinne Vanucci-Bacqu\'e'
'Marie-Claude Fargeau-Bellassoued'
'G\'erard Lhommet'

_publ_section_title
;
 Synthesis of New Chiral 6-Carbonyl
 2,3,8,8a-Tetrahydro-7H-oxazolo[3,2-a]pyridines
;
_journal_name_full 'Journal of Organic Chemistry'
_journal_page_first 9044
_journal_page_last 9047
_journal_paper_doi 10.1021/jo051192p
_journal_volume 70
_journal_year 2005
_chemical_formula_moiety 'C18 H21 N1 O3'
_chemical_formula_sum 'C18 H21 N O3'
_chemical_formula_weight 287.36
_space_group_IT_number 19
_symmetry_cell_setting orthorhombic
_symmetry_space_group_name_Hall 'P 2ac 2ab'
_symmetry_space_group_name_H-M 'P 21 21 21'
_cell_angle_alpha 90
_cell_angle_beta 90
_cell_angle_gamma 90
_cell_formula_units_Z 4
_cell_length_a 5.9101(4)
_cell_length_b 14.4928(14)
_cell_length_c 17.659(2)
_cell_measurement_temperature 295
_cell_volume 1512.6(2)
_diffrn_ambient_temperature 295
_exptl_crystal_density_diffrn 1.262
_cod_depositor_comments
;
The following automatic conversions were performed:
'_symmetry_cell_setting' value 'Orthorhombic' changed to 'orthorhombic'
according to '/home/saulius/struct/CIF-dictionaries/cif_core.dic'
dictionary named 'cif_core.dic' version 2.4.1 from 2010-06-29.

Automatic conversion script
Id: cif_fix_enum 1527 2010-12-29 10:47:43Z saulius 
;
_cod_original_sg_symbol_H-M 'P 21 21 21 '
_cod_original_formula_sum 'C18 H21 N1 O3'
_cod_database_code 4020574

loop_
_symmetry_equiv_pos_as_xyz
x,y,z
x+1/2,-y+1/2,-z
-x,y+1/2,-z+1/2
-x+1/2,-y,z+1/2

loop_
_atom_site_label
_atom_site_type_symbol
_atom_site_fract_x
_atom_site_fract_y
_atom_site_fract_z
_atom_site_U_iso_or_equiv
_atom_site_occupancy
_atom_site_adp_type
_atom_site_refinement_flags_posn
_atom_site_refinement_flags_adp
_atom_site_refinement_flags_occupancy
_atom_site_disorder_assembly
_atom_site_disorder_group
_atom_site_attached_hydrogens
C1 C 1.4406(6) 0.2231(2) 0.06040(18) 0.0672 1.0000 Uani . . . . . .
C2 C 1.1694(4) 0.19076(17) 0.15505(13) 0.0444 1.0000 Uani . . . . . .
C3 C 0.9834(4) 0.23108(16) 0.19946(11) 0.0401 1.0000 Uani . . . . . .
C4 C 0.9474(5) 0.33371(18) 0.19363(16) 0.0519 1.0000 Uani . . . . . .
C5 C 0.7138(5) 0.36029(18) 0.22440(16) 0.0511 1.0000 Uani . . . . . .
C6 C 0.8166(5) 0.3639(2) 0.36217(16) 0.0555 1.0000 Uani . . . . . .
C7 C 0.6735(4) 0.31802(17) 0.30066(14) 0.0433 1.0000 Uani . . . . . .
C8 C 0.8521(4) 0.17750(16) 0.24645(12) 0.0379 1.0000 Uani . . . . . .
C9 C 0.8524(5) 0.07419(17) 0.24503(15) 0.0527 1.0000 Uani . . . . . .
C10 C 0.3836(5) 0.2506(2) 0.36652(19) 0.0656 1.0000 Uani . . . . . .
C11 C 0.5223(4) 0.16903(18) 0.33554(13) 0.0447 1.0000 Uani . . . . . .
C12 C 0.5837(4) 0.10296(16) 0.39874(12) 0.0393 1.0000 Uani . . . . . .
C13 C 0.7839(5) 0.1096(2) 0.43950(17) 0.0569 1.0000 Uani . . . . . .
C14 C 0.8243(7) 0.0494(3) 0.49918(18) 0.0693 1.0000 Uani . . . . . .
C15 C 0.6656(8) -0.0146(2) 0.51955(18) 0.0736 1.0000 Uani . . . . . .
C16 C 0.4674(7) -0.0201(3) 0.4801(2) 0.0790 1.0000 Uani . . . . . .
C17 C 0.4270(5) 0.03730(19) 0.41974(17) 0.0576 1.0000 Uani . . . . . .
O1 O 1.2478(4) 0.25224(16) 0.10386(11) 0.0603 1.0000 Uani . . . . . .
O2 O 1.2547(4) 0.11575(14) 0.16153(14) 0.0682 1.0000 Uani . . . . . .
O3 O 0.4375(3) 0.32565(15) 0.31888(13) 0.0593 1.0000 Uani . . . . . .
N1 N 0.7115(4) 0.21723(12) 0.29850(11) 0.0419 1.0000 Uani . . . . . .
H11 H 1.4855 0.2730 0.0245 0.100(3) 1.0000 Uiso . . . . . .
H12 H 1.5695 0.2096 0.0955 0.100(3) 1.0000 Uiso . . . . . .
H13 H 1.4014 0.1660 0.0314 0.100(3) 1.0000 Uiso . . . . . .
H41 H 1.0653 0.3664 0.2236 0.100(3) 1.0000 Uiso . . . . . .
H42 H 0.9564 0.3528 0.1393 0.100(3) 1.0000 Uiso . . . . . .
H51 H 0.7044 0.4290 0.2291 0.100(3) 1.0000 Uiso . . . . . .
H52 H 0.5942 0.3382 0.1886 0.100(3) 1.0000 Uiso . . . . . .
H61 H 0.7849 0.3332 0.4121 0.100(3) 1.0000 Uiso . . . . . .
H62 H 0.7762 0.4305 0.3656 0.100(3) 1.0000 Uiso . . . . . .
H63 H 0.9803 0.3571 0.3497 0.100(3) 1.0000 Uiso . . . . . .
H91 H 0.7433 0.0509 0.2845 0.100(3) 1.0000 Uiso . . . . . .
H92 H 1.0067 0.0505 0.2565 0.100(3) 1.0000 Uiso . . . . . .
H93 H 0.8025 0.0520 0.1942 0.100(3) 1.0000 Uiso . . . . . .
H101 H 0.4256 0.2641 0.4198 0.100(3) 1.0000 Uiso . . . . . .
H102 H 0.2177 0.2366 0.3632 0.100(3) 1.0000 Uiso . . . . . .
H111 H 0.4321 0.1354 0.2963 0.100(3) 1.0000 Uiso . . . . . .
H131 H 0.9005 0.1569 0.4252 0.100(3) 1.0000 Uiso . . . . . .
H141 H 0.9691 0.0538 0.5283 0.100(3) 1.0000 Uiso . . . . . .
H151 H 0.6962 -0.0578 0.5630 0.100(3) 1.0000 Uiso . . . . . .
H161 H 0.3480 -0.0662 0.4952 0.100(3) 1.0000 Uiso . . . . . .
H171 H 0.2828 0.0320 0.3909 0.100(3) 1.0000 Uiso . . . . . .

loop_
_atom_site_aniso_label
_atom_site_aniso_U_11
_atom_site_aniso_U_22
_atom_site_aniso_U_33
_atom_site_aniso_U_23
_atom_site_aniso_U_13
_atom_site_aniso_U_12
C1 0.0608(18) 0.0811(19) 0.0597(15) -0.0098(15) 0.0214(15) -0.0084(17)
C2 0.0468(12) 0.0496(12) 0.0368(10) -0.0054(9) -0.0041(9) -0.0053(10)
C3 0.0472(13) 0.0398(10) 0.0334(10) -0.0037(8) -0.0058(9) 0.0013(10)
C4 0.0591(14) 0.0413(13) 0.0553(13) 0.0072(10) 0.0056(12) 0.0028(12)
C5 0.0587(16) 0.0427(12) 0.0518(12) 0.0055(10) -0.0048(11) 0.0097(11)
C6 0.0581(17) 0.0536(13) 0.0550(14) -0.0130(12) -0.0066(12) 0.0106(12)
C7 0.0407(12) 0.0407(10) 0.0484(12) -0.0060(10) -0.0046(9) 0.0076(10)
C8 0.0427(10) 0.0369(10) 0.0341(9) -0.0043(8) -0.0078(8) 0.0006(10)
C9 0.0686(16) 0.0371(11) 0.0525(13) -0.0026(10) 0.0075(12) -0.0003(12)
C10 0.0435(16) 0.0656(18) 0.088(2) 0.0163(16) 0.0199(15) 0.0125(13)
C11 0.0401(11) 0.0499(13) 0.0443(12) -0.0004(10) -0.0030(9) -0.0058(10)
C12 0.0418(12) 0.0414(10) 0.0346(10) -0.0043(8) 0.0055(9) -0.0002(9)
C13 0.0560(17) 0.0638(14) 0.0508(13) 0.0059(12) -0.0090(12) -0.0077(13)
C14 0.082(2) 0.0766(19) 0.0490(14) 0.0072(13) -0.0154(15) 0.0120(18)
C15 0.097(3) 0.0703(18) 0.0533(16) 0.0178(14) 0.0233(17) 0.019(2)
C16 0.087(2) 0.0608(16) 0.090(2) 0.0205(17) 0.028(2) -0.0071(18)
C17 0.0510(15) 0.0547(14) 0.0669(17) 0.0013(12) 0.0063(12) -0.0101(12)
O1 0.0570(12) 0.0711(12) 0.0529(10) 0.0059(9) 0.0129(9) 0.0007(9)
O2 0.0742(15) 0.0557(10) 0.0747(14) -0.0056(10) 0.0181(12) 0.0093(11)
O3 0.0396(9) 0.0594(11) 0.0790(12) 0.0117(10) 0.0055(9) 0.0144(9)
N1 0.0443(11) 0.0350(8) 0.0463(10) 0.0024(7) 0.0005(8) 0.0005(8)

loop_
_geom_bond_atom_site_label_1
_geom_bond_site_symmetry_1
_geom_bond_atom_site_label_2
_geom_bond_site_symmetry_2
_geom_bond_distance
_geom_bond_publ_flag
C1 . O1 . 1.437(4) yes
C1 . H11 . 0.998 no
C1 . H12 . 1.002 no
C1 . H13 . 1.000 no
C2 . C3 . 1.471(4) yes
C2 . O1 . 1.352(3) yes
C2 . O2 . 1.204(3) yes
C3 . C4 . 1.506(3) yes
C3 . C8 . 1.376(3) yes
C4 . C5 . 1.533(4) yes
C4 . H41 . 0.995 no
C4 . H42 . 1.000 no
C5 . C7 . 1.499(4) yes
C5 . H51 . 1.001 no
C5 . H52 . 1.001 no
C6 . C7 . 1.529(4) yes
C6 . H61 . 1.005 no
C6 . H62 . 0.996 no
C6 . H63 . 0.997 no
C7 . O3 . 1.436(3) yes
C7 . N1 . 1.478(3) yes
C8 . C9 . 1.498(4) yes
C8 . N1 . 1.366(3) yes
C9 . H91 . 1.008 no
C9 . H92 . 0.995 no
C9 . H93 . 0.998 no
C10 . C11 . 1.539(4) yes
C10 . O3 . 1.412(4) yes
C10 . H101 . 0.992 no
C10 . H102 . 1.003 no
C11 . C12 . 1.515(3) yes
C11 . N1 . 1.472(3) yes
C11 . H111 . 1.001 no
C12 . C13 . 1.389(4) yes
C12 . C17 . 1.379(4) yes
C12 . H41 . 5.680 no
C13 . C14 . 1.389(4) yes
C13 . H131 . 1.004 no
C14 . C15 . 1.368(5) yes
C14 . H141 . 1.000 no
C15 . C16 . 1.365(6) yes
C15 . H151 . 1.006 no
C16 . C17 . 1.374(5) yes
C16 . H161 . 1.007 no
C17 . H171 . 0.996 no

loop_
_cod_related_entry_id
_cod_related_entry_database
_cod_related_entry_code
1 ChemSpider 9890913
